data_4067995
loop_
_publ_author_name
'Bakhmutov, Vladimir I.'
'Bozoglian, Fernando'
'G\'omez, Kerman'
'Gonz\'alez, Gabriel'
'Grushin, Vladimir V.'
'Macgregor, Stuart A.'
'Martin, Eddy'
'Miloserdov, Fedor M.'
'Novikov, Maxim A.'
'Panetier, Julien A.'
'Romashov, Leonid V.'

_publ_section_title
;
 CF3--Ph Reductive Elimination from [(Xantphos)Pd(CF3)(Ph)]
;
_journal_issue 4
_journal_name_full Organometallics
_journal_page_first 1315
_journal_paper_doi 10.1021/om200985g
_journal_volume 31
_journal_year 2012
_chemical_formula_sum 'C33 H45 Br O P2 Pd'
_chemical_formula_weight 705.94
_chemical_name_systematic
; 
 ? 
;
_space_group_IT_number 14
_symmetry_cell_setting monoclinic
_symmetry_space_group_name_Hall '-P 2yn'
_symmetry_space_group_name_H-M 'P 1 21/n 1'
_atom_sites_solution_hydrogens geom
_atom_sites_solution_primary direct
_atom_sites_solution_secondary difmap
_audit_creation_method SHELXL-97
_cell_angle_alpha 90.00
_cell_angle_beta 95.684(2)
_cell_angle_gamma 90.00
_cell_formula_units_Z 4
_cell_length_a 10.8847(4)
_cell_length_b 16.2766(5)
_cell_length_c 18.3614(6)
_cell_measurement_reflns_used 4999
_cell_measurement_temperature 100(2)
_cell_measurement_theta_max 29.85
_cell_measurement_theta_min 3.26
_cell_volume 3237.02(19)
_computing_cell_refinement 'Bruker APEX2 v2009.1-0'
_computing_data_collection 'Bruker APEX2 v2009.1-0'
_computing_data_reduction 'Bruker SAINT V7.60A'
_computing_molecular_graphics 'Bruker SHELXTL'
_computing_publication_material 'Bruker SHELXTL'
_computing_structure_refinement 'SHELXS-97 (Sheldrick, 2008)'
_computing_structure_solution SIR2008
_diffrn_ambient_temperature 100(2)
_diffrn_detector_area_resol_mean 512
_diffrn_detector_type '4K CCD area detector APEX II'
_diffrn_measured_fraction_theta_full 0.996
_diffrn_measured_fraction_theta_max 0.934
_diffrn_measurement_device_type 'Kappa 4-axis goniometer bruker-nonius'
_diffrn_measurement_method
;
 Fullsphere data collection, phi and omega scans
;
_diffrn_measurement_specimen_support 'magnetic support whith 10 micron nylon fiber cryoloop'
_diffrn_radiation_monochromator 'Multilayer Montel 200 mirrors'
_diffrn_radiation_type MoK\a
_diffrn_radiation_wavelength 0.71073
_diffrn_reflns_av_R_equivalents 0.0656
_diffrn_reflns_av_sigmaI/netI 0.0571
_diffrn_reflns_limit_h_max 15
_diffrn_reflns_limit_h_min -15
_diffrn_reflns_limit_k_max 22
_diffrn_reflns_limit_k_min 0
_diffrn_reflns_limit_l_max 25
_diffrn_reflns_limit_l_min 0
_diffrn_reflns_number 20957
_diffrn_reflns_theta_full 27.50
_diffrn_reflns_theta_max 30.42
_diffrn_reflns_theta_min 2.60
_diffrn_source 'rotating anode X-ray tube'
_diffrn_source_current 70
_diffrn_source_power 50
_diffrn_source_size '3 mm x 0.3 mm fine focus'
_diffrn_source_type 'Bruker-Nonius FR 591'
_exptl_absorpt_coefficient_mu 1.930
_exptl_absorpt_correction_T_max 0.9810
_exptl_absorpt_correction_T_min 0.8304
_exptl_absorpt_correction_type empirical
_exptl_absorpt_process_details
; 
 TWINABS Version 2008/4 Bruker AXS
 Blessing, Acta Cryst. (1995) A51 33-38
;
_exptl_crystal_colour yellow
_exptl_crystal_density_diffrn 1.449
_exptl_crystal_density_method 'not measured'
_exptl_crystal_description plate
_exptl_crystal_F_000 1448
_exptl_crystal_size_max 0.10
_exptl_crystal_size_mid 0.10
_exptl_crystal_size_min 0.01
_refine_diff_density_max 0.944
_refine_diff_density_min -1.071
_refine_diff_density_rms 0.120
_refine_ls_extinction_method none
_refine_ls_goodness_of_fit_ref 1.076
_refine_ls_hydrogen_treatment noref
_refine_ls_matrix_type full
_refine_ls_number_parameters 354
_refine_ls_number_reflns 11740
_refine_ls_number_restraints 0
_refine_ls_restrained_S_all 1.076
_refine_ls_R_factor_all 0.0552
_refine_ls_R_factor_gt 0.0383
_refine_ls_shift/su_max 0.001
_refine_ls_shift/su_mean 0.000
_refine_ls_structure_factor_coef Fsqd
_refine_ls_weighting_details 'calc w=1/[\s^2^(Fo^2^)+(0.0447P)^2^+3.0787P] where P=(Fo^2^+2Fc^2^)/3'
_refine_ls_weighting_scheme calc
_refine_ls_wR_factor_gt 0.0888
_refine_ls_wR_factor_ref 0.0989
_reflns_number_gt 9721
_reflns_number_total 11740
_reflns_threshold_expression >2sigma(I)
_cod_data_source_file om200985g_si_002.cif
_cod_data_source_block mo_vg909b-05t
_cod_depositor_comments
;
The following automatic conversions were performed:
'_diffrn_measurement_specimen_suppport' tag replaced with
'_diffrn_measurement_specimen_support'.

Automatic conversion script
Id: cif_correct_tags 1440 2010-10-19 06:21:57Z saulius 

The following automatic conversions were performed:

'_symmetry_cell_setting' value 'Monoclinic' changed to 'monoclinic'
according to /home/saulius/struct/CIF-dictionaries/cif_core.dic
dictionary named 'cif_core.dic' version 2.4.1 from 2010-06-29.

Automatic conversion script
Id: cif_fix_values 1715 2011-07-08 13:25:40Z adriana 
;
_cod_original_sg_symbol_H-M P2(1)/n
_cod_database_code 4067995

loop_
_symmetry_equiv_pos_as_xyz
'x, y, z'
'-x+1/2, y+1/2, -z+1/2'
'-x, -y, -z'
'x-1/2, -y-1/2, z-1/2'

loop_
_atom_site_label
_atom_site_type_symbol
_atom_site_fract_x
_atom_site_fract_y
_atom_site_fract_z
_atom_site_U_iso_or_equiv
_atom_site_adp_type
_atom_site_occupancy
_atom_site_symmetry_multiplicity
_atom_site_calc_flag
_atom_site_refinement_flags
Br1 Br 0.28408(3) 0.62105(2) 0.33181(2) 0.01973(9) Uani 1 1 d .
C1 C 0.5338(3) 0.8076(2) 0.1651(2) 0.0144(6) Uani 1 1 d .
C2 C 0.4457(3) 0.8594(2) 0.19232(19) 0.0141(7) Uani 1 1 d .
C3 C 0.4264(3) 0.9350(2) 0.15651(19) 0.0157(7) Uani 1 1 d .
H3 H 0.3670 0.9721 0.1723 0.019 Uiso 1 1 calc R
C4 C 0.4918(3) 0.9568(2) 0.0988(2) 0.0180(8) Uani 1 1 d .
H4 H 0.4777 1.0088 0.0760 0.022 Uiso 1 1 calc R
C5 C 0.5779(3) 0.9039(2) 0.0738(2) 0.0187(8) Uani 1 1 d .
H5 H 0.6225 0.9197 0.0341 0.022 Uiso 1 1 calc R
C6 C 0.5992(3) 0.8274(2) 0.1067(2) 0.0160(8) Uani 1 1 d .
C7 C 0.6868(3) 0.7620(2) 0.0808(2) 0.0187(8) Uani 1 1 d .
C8 C 0.7510(3) 0.7235(2) 0.1500(2) 0.0173(8) Uani 1 1 d .
C9 C 0.8750(3) 0.7006(2) 0.1594(3) 0.0235(9) Uani 1 1 d .
H9 H 0.9267 0.7120 0.1219 0.028 Uiso 1 1 calc R
C10 C 0.9236(3) 0.6615(2) 0.2225(2) 0.0242(9) Uani 1 1 d .
H10 H 1.0089 0.6479 0.2287 0.029 Uiso 1 1 calc R
C11 C 0.8488(3) 0.6421(2) 0.2766(2) 0.0215(8) Uani 1 1 d .
H11 H 0.8826 0.6131 0.3189 0.026 Uiso 1 1 calc R
C12 C 0.7238(3) 0.6646(2) 0.2701(2) 0.0154(8) Uani 1 1 d .
C13 C 0.6804(3) 0.7067(2) 0.2068(2) 0.0156(8) Uani 1 1 d .
C14 C 0.7770(4) 0.7983(3) 0.0307(2) 0.0292(10) Uani 1 1 d .
H14A H 0.8323 0.8370 0.0585 0.044 Uiso 1 1 calc R
H14B H 0.7308 0.8270 -0.0101 0.044 Uiso 1 1 calc R
H14C H 0.8258 0.7539 0.0117 0.044 Uiso 1 1 calc R
C15 C 0.6072(4) 0.6957(3) 0.0377(2) 0.0284(9) Uani 1 1 d .
H15A H 0.6612 0.6533 0.0204 0.043 Uiso 1 1 calc R
H15B H 0.5592 0.7212 -0.0042 0.043 Uiso 1 1 calc R
H15C H 0.5510 0.6706 0.0699 0.043 Uiso 1 1 calc R
C16 C 0.2120(3) 0.7886(2) 0.2125(2) 0.0182(8) Uani 1 1 d .
H16 H 0.1624 0.7602 0.2480 0.022 Uiso 1 1 calc R
C17 C 0.1301(3) 0.8553(2) 0.1754(2) 0.0268(9) Uani 1 1 d .
H17A H 0.1801 0.8919 0.1479 0.040 Uiso 1 1 calc R
H17B H 0.0921 0.8870 0.2127 0.040 Uiso 1 1 calc R
H17C H 0.0653 0.8300 0.1419 0.040 Uiso 1 1 calc R
C18 C 0.2445(3) 0.7242(2) 0.1574(2) 0.0210(8) Uani 1 1 d .
H18A H 0.1698 0.6941 0.1390 0.032 Uiso 1 1 calc R
H18B H 0.3050 0.6857 0.1812 0.032 Uiso 1 1 calc R
H18C H 0.2796 0.7513 0.1165 0.032 Uiso 1 1 calc R
C19 C 0.3066(4) 0.9242(2) 0.3067(2) 0.0224(9) Uani 1 1 d .
H19 H 0.2511 0.9536 0.2685 0.027 Uiso 1 1 calc R
C20 C 0.4111(4) 0.9830(2) 0.3324(2) 0.0279(9) Uani 1 1 d .
H20A H 0.3772 1.0379 0.3393 0.042 Uiso 1 1 calc R
H20B H 0.4703 0.9854 0.2956 0.042 Uiso 1 1 calc R
H20C H 0.4528 0.9634 0.3789 0.042 Uiso 1 1 calc R
C21 C 0.2290(4) 0.9018(3) 0.3694(2) 0.0276(10) Uani 1 1 d .
H21A H 0.2828 0.8788 0.4103 0.041 Uiso 1 1 calc R
H21B H 0.1665 0.8611 0.3521 0.041 Uiso 1 1 calc R
H21C H 0.1882 0.9512 0.3858 0.041 Uiso 1 1 calc R
C22 C 0.5680(3) 0.5312(2) 0.2991(2) 0.0179(8) Uani 1 1 d .
H22 H 0.5001 0.5117 0.3278 0.022 Uiso 1 1 calc R
C23 C 0.5128(3) 0.5397(2) 0.2187(2) 0.0201(8) Uani 1 1 d .
H23A H 0.5767 0.5595 0.1889 0.030 Uiso 1 1 calc R
H23B H 0.4442 0.5789 0.2157 0.030 Uiso 1 1 calc R
H23C H 0.4827 0.4861 0.2004 0.030 Uiso 1 1 calc R
C24 C 0.6678(3) 0.4645(2) 0.3048(2) 0.0239(9) Uani 1 1 d .
H24A H 0.6329 0.4131 0.2842 0.036 Uiso 1 1 calc R
H24B H 0.6981 0.4561 0.3563 0.036 Uiso 1 1 calc R
H24C H 0.7364 0.4818 0.2775 0.036 Uiso 1 1 calc R
C25 C 0.7200(3) 0.6052(3) 0.4211(2) 0.0234(9) Uani 1 1 d .
H25 H 0.7808 0.5629 0.4081 0.028 Uiso 1 1 calc R
C26 C 0.6388(4) 0.5669(3) 0.4752(2) 0.0320(10) Uani 1 1 d .
H26A H 0.6901 0.5512 0.5199 0.048 Uiso 1 1 calc R
H26B H 0.5975 0.5181 0.4532 0.048 Uiso 1 1 calc R
H26C H 0.5767 0.6070 0.4873 0.048 Uiso 1 1 calc R
C27 C 0.7919(4) 0.6792(3) 0.4552(3) 0.0354(12) Uani 1 1 d .
H27A H 0.7337 0.7200 0.4710 0.053 Uiso 1 1 calc R
H27B H 0.8409 0.7039 0.4189 0.053 Uiso 1 1 calc R
H27C H 0.8470 0.6610 0.4976 0.053 Uiso 1 1 calc R
C28 C 0.5804(3) 0.8124(2) 0.3747(2) 0.0180(8) Uani 1 1 d .
C29 C 0.6728(3) 0.8514(2) 0.3414(2) 0.0223(8) Uani 1 1 d .
H29 H 0.6853 0.8386 0.2922 0.027 Uiso 1 1 calc R
C30 C 0.7474(4) 0.9094(3) 0.3796(3) 0.0338(11) Uani 1 1 d .
H30 H 0.8114 0.9349 0.3561 0.041 Uiso 1 1 calc R
C31 C 0.7310(4) 0.9309(3) 0.4510(2) 0.0379(12) Uani 1 1 d .
H31 H 0.7829 0.9705 0.4766 0.045 Uiso 1 1 calc R
C32 C 0.6366(4) 0.8928(3) 0.4843(2) 0.0311(10) Uani 1 1 d .
H32 H 0.6221 0.9072 0.5328 0.037 Uiso 1 1 calc R
C33 C 0.5637(4) 0.8338(2) 0.4463(2) 0.0232(9) Uani 1 1 d .
H33 H 0.5007 0.8074 0.4699 0.028 Uiso 1 1 calc R
O1 O 0.5569(2) 0.73224(15) 0.20011(13) 0.0138(5) Uani 1 1 d .
P1 P 0.35464(8) 0.82805(6) 0.26592(5) 0.0145(2) Uani 1 1 d .
P2 P 0.62013(8) 0.63212(6) 0.33745(6) 0.0156(2) Uani 1 1 d .
Pd1 Pd 0.45922(2) 0.725815(16) 0.334852(16) 0.01364(6) Uani 1 1 d .

loop_
_atom_site_aniso_label
_atom_site_aniso_U_11
_atom_site_aniso_U_22
_atom_site_aniso_U_33
_atom_site_aniso_U_23
_atom_site_aniso_U_13
_atom_site_aniso_U_12
Br1 0.01467(16) 0.0167(2) 0.0285(2) 0.00052(18) 0.00551(16) -0.00297(14)
C1 0.0125(15) 0.0169(17) 0.0135(15) 0.0006(16) 0.0004(15) -0.0011(14)
C2 0.0095(16) 0.0141(18) 0.0185(17) -0.0007(14) 0.0004(14) -0.0002(13)
C3 0.0122(15) 0.0154(18) 0.0193(18) 0.0011(15) 0.0011(15) -0.0013(13)
C4 0.0194(17) 0.0152(19) 0.0182(19) 0.0040(15) -0.0046(15) -0.0015(15)
C5 0.0166(17) 0.024(2) 0.0157(19) 0.0040(16) 0.0022(14) -0.0044(15)
C6 0.0141(17) 0.020(2) 0.0142(18) -0.0005(15) 0.0014(14) -0.0031(14)
C7 0.0193(18) 0.020(2) 0.0181(19) -0.0020(16) 0.0091(15) -0.0012(16)
C8 0.0156(16) 0.0141(18) 0.024(2) -0.0027(17) 0.0087(14) 0.0002(16)
C9 0.0132(17) 0.018(2) 0.041(3) -0.0034(19) 0.0110(18) -0.0008(14)
C10 0.0119(17) 0.020(2) 0.041(3) 0.0037(19) 0.0080(17) 0.0037(16)
C11 0.0146(17) 0.017(2) 0.033(2) 0.0019(17) 0.0027(16) 0.0008(15)
C12 0.0132(16) 0.0105(18) 0.022(2) -0.0026(15) 0.0004(15) -0.0016(14)
C13 0.0098(15) 0.012(2) 0.025(2) -0.0045(15) 0.0034(14) 0.0005(13)
C14 0.028(2) 0.031(3) 0.032(3) 0.003(2) 0.0206(19) 0.0044(18)
C15 0.033(2) 0.026(2) 0.027(2) -0.0094(18) 0.007(2) -0.004(2)
C16 0.0117(16) 0.020(2) 0.024(2) -0.0006(17) 0.0030(14) 0.0013(14)
C17 0.0163(18) 0.026(2) 0.037(2) 0.0034(19) -0.0025(18) 0.0030(17)
C18 0.0169(16) 0.022(2) 0.024(2) -0.0010(19) 0.0014(16) -0.0045(16)
C19 0.029(2) 0.021(2) 0.019(2) 0.0002(17) 0.0069(16) 0.0084(17)
C20 0.039(2) 0.016(2) 0.027(2) -0.0036(18) -0.002(2) 0.0019(17)
C21 0.029(2) 0.031(3) 0.025(2) 0.0033(19) 0.0121(18) 0.0128(18)
C22 0.0156(16) 0.0135(18) 0.025(2) -0.0009(15) 0.0050(16) 0.0023(15)
C23 0.0177(17) 0.016(2) 0.027(2) -0.0044(16) 0.0051(16) -0.0024(15)
C24 0.0176(18) 0.016(2) 0.038(2) 0.0038(18) 0.0035(17) 0.0002(16)
C25 0.0196(18) 0.026(2) 0.024(2) 0.0003(18) -0.0039(16) 0.0047(17)
C26 0.034(2) 0.038(3) 0.025(2) 0.008(2) 0.0039(19) 0.009(2)
C27 0.038(3) 0.033(3) 0.031(3) -0.005(2) -0.015(2) 0.007(2)
C28 0.0181(17) 0.0123(19) 0.023(2) 0.0006(15) -0.0014(17) -0.0022(16)
C29 0.028(2) 0.023(2) 0.0168(19) 0.0032(17) 0.0058(17) -0.0001(17)
C30 0.037(2) 0.032(3) 0.031(3) 0.008(2) 0.002(2) -0.017(2)
C31 0.058(3) 0.027(3) 0.026(2) -0.004(2) -0.006(2) -0.023(2)
C32 0.052(3) 0.026(2) 0.015(2) -0.0070(18) -0.0011(19) -0.004(2)
C33 0.031(2) 0.016(2) 0.023(2) 0.0012(16) 0.0033(17) -0.0018(17)
O1 0.0104(10) 0.0104(12) 0.0213(13) -0.0001(11) 0.0043(10) 0.0014(10)
P1 0.0127(4) 0.0147(5) 0.0166(5) 0.0003(4) 0.0043(4) 0.0015(4)
P2 0.0144(4) 0.0151(5) 0.0172(5) 0.0006(4) 0.0013(4) 0.0006(3)
Pd1 0.01203(11) 0.01222(13) 0.01705(12) 0.00066(13) 0.00338(10) 0.00005(11)

loop_
_atom_type_symbol
_atom_type_description
_atom_type_scat_dispersion_real
_atom_type_scat_dispersion_imag
_atom_type_scat_source
C C 0.0033 0.0016 'International Tables Vol C Tables 4.2.6.8 and 6.1.1.4'
H H 0.0000 0.0000 'International Tables Vol C Tables 4.2.6.8 and 6.1.1.4'
O O 0.0106 0.0060 'International Tables Vol C Tables 4.2.6.8 and 6.1.1.4'
P P 0.1023 0.0942 'International Tables Vol C Tables 4.2.6.8 and 6.1.1.4'
Pd Pd -0.9988 1.0072 'International Tables Vol C Tables 4.2.6.8 and 6.1.1.4'
Br Br -0.2901 2.4595 'International Tables Vol C Tables 4.2.6.8 and 6.1.1.4'

loop_
_geom_angle_atom_site_label_1
_geom_angle_atom_site_label_2
_geom_angle_atom_site_label_3
_geom_angle
C6 C1 O1 118.6(3)
C6 C1 C2 123.8(3)
O1 C1 C2 117.5(3)
C3 C2 C1 115.9(3)
C3 C2 P1 121.7(3)
C1 C2 P1 122.3(3)
C4 C3 C2 121.4(3)
C3 C4 C5 120.8(3)
C4 C5 C6 120.1(3)
C1 C6 C5 118.0(3)
C1 C6 C7 117.5(3)
C5 C6 C7 124.5(3)
C8 C7 C14 113.0(3)
C8 C7 C6 106.0(3)
C14 C7 C6 112.0(3)
C8 C7 C15 109.0(3)
C14 C7 C15 108.7(3)
C6 C7 C15 107.9(3)
C13 C8 C9 117.1(4)
C13 C8 C7 117.8(3)
C9 C8 C7 125.0(3)
C10 C9 C8 120.9(4)
C9 C10 C11 120.3(3)
C10 C11 C12 120.9(4)
C13 C12 C11 116.6(3)
C13 C12 P2 121.7(3)
C11 C12 P2 121.5(3)
C8 C13 C12 124.0(3)
C8 C13 O1 118.4(3)
C12 C13 O1 117.6(3)
C18 C16 C17 111.0(3)
C18 C16 P1 110.5(2)
C17 C16 P1 114.1(3)
C20 C19 C21 111.4(3)
C20 C19 P1 115.3(3)
C21 C19 P1 107.6(3)
C24 C22 C23 109.5(3)
C24 C22 P2 114.4(3)
C23 C22 P2 111.0(2)
C26 C25 C27 111.0(4)
C26 C25 P2 107.9(3)
C27 C25 P2 112.8(3)
C29 C28 C33 118.2(4)
C29 C28 Pd1 129.7(3)
C33 C28 Pd1 112.1(3)
C28 C29 C30 120.2(4)
C31 C30 C29 121.7(4)
C30 C31 C32 118.2(4)
C33 C32 C31 119.8(4)
C28 C33 C32 121.8(4)
C1 O1 C13 115.4(3)
C2 P1 C19 105.14(17)
C2 P1 C16 101.02(16)
C19 P1 C16 104.65(17)
C2 P1 Pd1 109.34(12)
C19 P1 Pd1 122.28(14)
C16 P1 Pd1 112.18(12)
C12 P2 C25 106.23(18)
C12 P2 C22 100.69(17)
C25 P2 C22 103.78(18)
C12 P2 Pd1 108.07(12)
C25 P2 Pd1 123.73(14)
C22 P2 Pd1 111.87(11)
C28 Pd1 P2 89.23(11)
C28 Pd1 P1 87.99(11)
P2 Pd1 P1 144.26(4)
C28 Pd1 Br1 159.06(11)
P2 Pd1 Br1 97.00(2)
P1 Pd1 Br1 98.17(3)

loop_
_geom_bond_atom_site_label_1
_geom_bond_atom_site_label_2
_geom_bond_distance
Br1 Pd1 2.5542(4)
C1 C6 1.383(5)
C1 O1 1.395(4)
C1 C2 1.406(5)
C2 C3 1.402(5)
C2 P1 1.826(4)
C3 C4 1.380(5)
C4 C5 1.385(5)
C5 C6 1.394(5)
C6 C7 1.535(5)
C7 C8 1.522(5)
C7 C14 1.529(5)
C7 C15 1.551(5)
C8 C13 1.384(5)
C8 C9 1.394(5)
C9 C10 1.380(6)
C10 C11 1.382(5)
C11 C12 1.404(5)
C12 C13 1.390(5)
C12 P2 1.833(4)
C13 O1 1.401(4)
C16 C18 1.522(5)
C16 C17 1.522(5)
C16 P1 1.867(4)
C19 C20 1.524(5)
C19 C21 1.539(5)
C19 P1 1.833(4)
C22 C24 1.532(5)
C22 C23 1.545(5)
C22 P2 1.854(4)
C25 C26 1.526(5)
C25 C27 1.537(6)
C25 P2 1.844(4)
C28 C29 1.383(5)
C28 C33 1.389(5)
C28 Pd1 2.018(4)
C29 C30 1.388(5)
C30 C31 1.386(6)
C31 C32 1.392(6)
C32 C33 1.389(5)
P1 Pd1 2.3198(10)
P2 Pd1 2.3193(9)

loop_
_geom_torsion_atom_site_label_1
_geom_torsion_atom_site_label_2
_geom_torsion_atom_site_label_3
_geom_torsion_atom_site_label_4
_geom_torsion
C6 C1 C2 C3 -0.2(5)
O1 C1 C2 C3 179.1(3)
C6 C1 C2 P1 176.0(3)
O1 C1 C2 P1 -4.6(5)
C1 C2 C3 C4 -0.8(5)
P1 C2 C3 C4 -177.2(3)
C2 C3 C4 C5 0.9(5)
C3 C4 C5 C6 0.2(5)
O1 C1 C6 C5 -178.0(3)
C2 C1 C6 C5 1.3(5)
O1 C1 C6 C7 4.1(5)
C2 C1 C6 C7 -176.6(3)
C4 C5 C6 C1 -1.2(5)
C4 C5 C6 C7 176.5(3)
C1 C6 C7 C8 -41.2(4)
C5 C6 C7 C8 141.1(4)
C1 C6 C7 C14 -164.9(3)
C5 C6 C7 C14 17.4(5)
C1 C6 C7 C15 75.5(4)
C5 C6 C7 C15 -102.3(4)
C14 C7 C8 C13 164.9(3)
C6 C7 C8 C13 41.9(4)
C15 C7 C8 C13 -74.1(4)
C14 C7 C8 C9 -18.0(5)
C6 C7 C8 C9 -141.1(4)
C15 C7 C8 C9 103.0(4)
C13 C8 C9 C10 1.1(6)
C7 C8 C9 C10 -176.0(4)
C8 C9 C10 C11 2.1(6)
C9 C10 C11 C12 -2.7(6)
C10 C11 C12 C13 0.2(6)
C10 C11 C12 P2 174.9(3)
C9 C8 C13 C12 -3.7(6)
C7 C8 C13 C12 173.6(3)
C9 C8 C13 O1 177.3(3)
C7 C8 C13 O1 -5.4(5)
C11 C12 C13 C8 3.1(6)
P2 C12 C13 C8 -171.5(3)
C11 C12 C13 O1 -177.9(3)
P2 C12 C13 O1 7.4(5)
C33 C28 C29 C30 1.0(6)
Pd1 C28 C29 C30 -179.4(3)
C28 C29 C30 C31 -1.1(7)
C29 C30 C31 C32 -0.2(7)
C30 C31 C32 C33 1.4(7)
C29 C28 C33 C32 0.2(6)
Pd1 C28 C33 C32 -179.5(3)
C31 C32 C33 C28 -1.4(7)
C6 C1 O1 C13 37.3(4)
C2 C1 O1 C13 -142.0(3)
C8 C13 O1 C1 -36.7(4)
C12 C13 O1 C1 144.2(3)
C3 C2 P1 C19 -27.1(3)
C1 C2 P1 C19 156.8(3)
C3 C2 P1 C16 81.5(3)
C1 C2 P1 C16 -94.5(3)
C3 C2 P1 Pd1 -160.1(3)
C1 C2 P1 Pd1 23.9(3)
C20 C19 P1 C2 -55.0(3)
C21 C19 P1 C2 180.0(3)
C20 C19 P1 C16 -161.0(3)
C21 C19 P1 C16 74.0(3)
C20 C19 P1 Pd1 70.2(3)
C21 C19 P1 Pd1 -54.8(3)
C18 C16 P1 C2 53.6(3)
C17 C16 P1 C2 -72.4(3)
C18 C16 P1 C19 162.6(3)
C17 C16 P1 C19 36.6(3)
C18 C16 P1 Pd1 -62.7(3)
C17 C16 P1 Pd1 171.3(2)
C13 C12 P2 C25 -165.1(3)
C11 C12 P2 C25 20.5(4)
C13 C12 P2 C22 87.0(3)
C11 C12 P2 C22 -87.4(3)
C13 C12 P2 Pd1 -30.4(3)
C11 C12 P2 Pd1 155.2(3)
C26 C25 P2 C12 -172.6(3)
C27 C25 P2 C12 64.5(3)
C26 C25 P2 C22 -66.9(3)
C27 C25 P2 C22 170.1(3)
C26 C25 P2 Pd1 61.8(3)
C27 C25 P2 Pd1 -61.2(3)
C24 C22 P2 C12 70.0(3)
C23 C22 P2 C12 -54.6(3)
C24 C22 P2 C25 -39.8(3)
C23 C22 P2 C25 -164.4(2)
C24 C22 P2 Pd1 -175.4(2)
C23 C22 P2 Pd1 60.0(3)
C29 C28 Pd1 P2 70.2(4)
C33 C28 Pd1 P2 -110.2(3)
C29 C28 Pd1 P1 -74.2(4)
C33 C28 Pd1 P1 105.4(3)
C29 C28 Pd1 Br1 178.0(2)
C33 C28 Pd1 Br1 -2.4(5)
C12 P2 Pd1 C28 -66.68(17)
C25 P2 Pd1 C28 58.16(19)
C22 P2 Pd1 C28 -176.63(17)
C12 P2 Pd1 P1 18.79(15)
C25 P2 Pd1 P1 143.63(16)
C22 P2 Pd1 P1 -91.16(14)
C12 P2 Pd1 Br1 133.37(13)
C25 P2 Pd1 Br1 -101.79(16)
C22 P2 Pd1 Br1 23.42(13)
C2 P1 Pd1 C28 71.57(16)
C19 P1 Pd1 C28 -51.74(19)
C16 P1 Pd1 C28 -177.22(17)
C2 P1 Pd1 P2 -14.31(14)
C19 P1 Pd1 P2 -137.61(15)
C16 P1 Pd1 P2 96.91(14)
C2 P1 Pd1 Br1 -128.54(12)
C19 P1 Pd1 Br1 108.16(15)
C16 P1 Pd1 Br1 -17.33(13)
